data_7706139
loop_
_publ_author_name
'Kobylarczyk, Jedrzej'
'Liberka, Michal'
'Stanek, Jan J.'
'Sieklucka, Barbara'
'Podgajny, Robert'

_publ_section_title
;
 Tuning of the phase transition between site selective SCO and
 intermetallic ET in trimetallic magnetic cyanido-bridged clusters.
;
_journal_issue 47
_journal_name_full 'Dalton transactions (Cambridge, England : 2003)'
_journal_page_first 17321
_journal_page_last 17330
_journal_paper_doi 10.1039/d0dt03340e
_journal_volume 49
_journal_year 2020
_chemical_formula_moiety 'C72 H96 Fe9 N48 O24 Re2 W4, 12(C H3 O H)'
_chemical_formula_sum 'C84 H144 Fe9 N48 O36 Re2 W4'
_chemical_formula_weight 4012.91
_space_group_crystal_system monoclinic
_space_group_IT_number 15
_space_group_name_Hall '-C 2yc'
_space_group_name_H-M_alt 'C 1 2/c 1'
_atom_sites_solution_hydrogens mixed
_atom_sites_solution_primary dual
_audit_creation_date 2020-10-23
_audit_creation_method
;
Olex2 1.3
(compiled 2020.07.31 svn.rc2a77460 for OlexSys, GUI svn.r6145)
;
_audit_update_record
;
2020-10-23 deposited with the CCDC.	2020-11-02 downloaded from the CCDC.
;
_cell_angle_alpha 90
_cell_angle_beta 113.535(3)
_cell_angle_gamma 90
_cell_formula_units_Z 4
_cell_length_a 28.691(4)
_cell_length_b 19.556(2)
_cell_length_c 32.720(4)
_cell_measurement_reflns_used 9888
_cell_measurement_temperature 300
_cell_measurement_theta_max 25.48
_cell_measurement_theta_min 2.52
_cell_volume 16831(4)
_computing_cell_refinement 'SAINT V8.40A (Bruker Nano, Inc., 2019)'
_computing_data_collection 'Bruker APEX3 Bruker-AXS'
_computing_data_reduction 'SAINT V8.40A (Bruker Nano, Inc., 2019)'
_computing_molecular_graphics 'Olex2 1.3 (Dolomanov et al., 2009)'
_computing_publication_material 'Olex2 1.3 (Dolomanov et al., 2009)'
_computing_structure_refinement 'SHELXL 2018/3 (Sheldrick, 2015)'
_computing_structure_solution 'SHELXT 2014/5 (Sheldrick, 2014)'
_diffrn_ambient_temperature 300
_diffrn_measured_fraction_theta_full 0.992
_diffrn_measured_fraction_theta_max 0.992
_diffrn_measurement_device_type 'Bruker APEX-II CCD'
_diffrn_measurement_method '\f and \w scans'
_diffrn_radiation_type MoK\a
_diffrn_radiation_wavelength 0.71073
_diffrn_reflns_av_R_equivalents 0.0432
_diffrn_reflns_av_unetI/netI 0.0613
_diffrn_reflns_Laue_measured_fraction_full 0.992
_diffrn_reflns_Laue_measured_fraction_max 0.992
_diffrn_reflns_limit_h_max 34
_diffrn_reflns_limit_h_min -23
_diffrn_reflns_limit_k_max 22
_diffrn_reflns_limit_k_min -23
_diffrn_reflns_limit_l_max 31
_diffrn_reflns_limit_l_min -38
_diffrn_reflns_number 29118
_diffrn_reflns_point_group_measured_fraction_full 0.992
_diffrn_reflns_point_group_measured_fraction_max 0.992
_diffrn_reflns_theta_full 25.027
_diffrn_reflns_theta_max 25.027
_diffrn_reflns_theta_min 2.487
_diffrn_source_current 22.0
_diffrn_source_power 0.99
_diffrn_source_voltage 45.0
_diffrn_standards_number 0
_exptl_absorpt_coefficient_mu 4.971
_exptl_absorpt_correction_T_max 0.7452
_exptl_absorpt_correction_T_min 0.3994
_exptl_absorpt_correction_type multi-scan
_exptl_absorpt_process_details
;
SADABS-2016/2 (Bruker,2016/2) was used for absorption correction.
wR2(int) was 0.1138 before and 0.0529 after correction.
The Ratio of minimum to maximum transmission is 0.5360.
The \l/2 correction factor is Not present.
;
_exptl_crystal_colour green
_exptl_crystal_colour_primary green
_exptl_crystal_density_diffrn 1.584
_exptl_crystal_description block
_exptl_crystal_F_000 7808
_exptl_crystal_size_max 0.41
_exptl_crystal_size_mid 0.22
_exptl_crystal_size_min 0.13
_refine_diff_density_max 1.951
_refine_diff_density_min -2.142
_refine_diff_density_rms 0.183
_refine_ls_extinction_method none
_refine_ls_goodness_of_fit_ref 1.034
_refine_ls_hydrogen_treatment mixed
_refine_ls_matrix_type full
_refine_ls_number_parameters 885
_refine_ls_number_reflns 14762
_refine_ls_number_restraints 140
_refine_ls_restrained_S_all 1.042
_refine_ls_R_factor_all 0.0768
_refine_ls_R_factor_gt 0.0504
_refine_ls_shift/su_max 0.002
_refine_ls_shift/su_mean 0.000
_refine_ls_structure_factor_coef Fsqd
_refine_ls_weighting_details 'w=1/[\s^2^(Fo^2^)+(0.0498P)^2^+287.2676P] where P=(Fo^2^+2Fc^2^)/3'
_refine_ls_weighting_scheme calc
_refine_ls_wR_factor_gt 0.1142
_refine_ls_wR_factor_ref 0.1277
_reflns_Friedel_coverage 0.000
_reflns_number_gt 11133
_reflns_number_total 14762
_reflns_threshold_expression 'I > 2\s(I)'
_cod_data_source_file d0dt03340e2.cif
_cod_data_source_block 4RT
_cod_database_code 7706139
_shelx_shelxl_version_number 2018/3
_shelx_space_group_comment
;
The symmetry employed for this shelxl refinement is uniquely defined
by the following loop, which should always be used as a source of
symmetry information in preference to the above space-group names.
They are only intended as comments.
;
_shelx_estimated_absorpt_t_max 0.564
_shelx_estimated_absorpt_t_min 0.235
_olex2_refinement_description
;
1. Fixed Uiso
 At 1.5 times of:
  All C(H,H,H) groups, All O(H) groups, All O(H,H) groups
2. Shared sites
{W2, Re2}
{W3, Re3}
{W1, Re1}
3. Restrained distances
 C5M-O5M
 1.4 with sigma of 0.02
 C12M-O12M
 1.4 with sigma of 0.02
 C7N-O7M
 1.4 with sigma of 0.02
 O7M-C7M
 1.4 with sigma of 0.02
 O8M-C8M
 1.4 with sigma of 0.02
 C5S-O5S
 1.4 with sigma of 0.02
 C3S-O3S
 1.4 with sigma of 0.02
 O4S-C4S
 1.4 with sigma of 0.02
 C8S-O8S
 1.4 with sigma of 0.02
 O9S-C9S
 1.4 with sigma of 0.02
 C2S-O2S
 1.4 with sigma of 0.02
 C1S-O1SB
 1.4 with sigma of 0.02
 O13S-C13S
 1.4 with sigma of 0.02
 O12S-C12S
 1.4 with sigma of 0.02
 C6S-O6S
 1.4 with sigma of 0.02
 C7S-O7S
 1.4 with sigma of 0.02
 O1SA-C1S
 1.4 with sigma of 0.02
 O11S-C11S
 1.4 with sigma of 0.02
 O10M-H10M
 0.85 with sigma of 0.01
 O11M-H11M
 0.85 with sigma of 0.01
 O12M-H12M
 0.85 with sigma of 0.01
 O7M-H7M
 0.85 with sigma of 0.01
 O7M-H7MA
 0.85 with sigma of 0.01
 O8M-H8M
 0.85 with sigma of 0.01
 O9M-H9M
 0.85 with sigma of 0.01
 O6M-H6M
 0.85 with sigma of 0.01
 O2M-H2M
 0.85 with sigma of 0.01
 O9S-H12M
 -2.1 with sigma of 0.02
 O1M-C1M
 1.4 with sigma of 0.02
 O3M-C3M
 1.4 with sigma of 0.02
 O3M-H3M
 0.85 with sigma of 0.01
 H1M-O1M
 0.85 with sigma of 0.02
 O4M-H4M
 0.85 with sigma of 0.01
 O4M-C4M
 1.4 with sigma of 0.02
 O10S-C10S
 1.4 with sigma of 0.02
 O5M-C5M
 1.42 with sigma of 0.01
 O5M-H5M
 0.85 with sigma of 0.01
 C10M-H10M
 1.889228 with sigma of 0.02
 Fe5-H10M
 2.693964 with sigma of 0.02
 C11M-H11M
 1.904553 with sigma of 0.02
 Fe5-H11M
 2.760742 with sigma of 0.02
 C12M-H12M
 1.878034 with sigma of 0.02
 Fe5-H12M
 2.710991 with sigma of 0.02
 C7M-H7M
 1.864628 with sigma of 0.02
 Fe4-H7M
 2.718756 with sigma of 0.02
 C7N-H7MA
 1.876659 with sigma of 0.02
 Fe4-H7MA
 2.758287 with sigma of 0.02
 C8M-H8M
 1.902509 with sigma of 0.02
 Fe4-H8M
 2.735877 with sigma of 0.02
 C9M-H9M
 1.869255 with sigma of 0.02
 Fe4-H9M
 2.714406 with sigma of 0.02
 C6M-H6M
 1.867177 with sigma of 0.02
 Fe3-H6M
 2.676747 with sigma of 0.02
 C2M-H2M
 1.872199 with sigma of 0.02
 Fe2-H2M
 2.714712 with sigma of 0.02
 C3M-H3M
 1.8931 with sigma of 0.02
 Fe2-H3M
 2.677457 with sigma of 0.02
 Fe2-H1M
 2.677457 with sigma of 0.02
 C1M-H1M
 1.8931 with sigma of 0.02
 Fe3-H4M
 2.715437 with sigma of 0.02
 C4M-H4M
 1.846946 with sigma of 0.02
 Fe3-H5M
 2.657539 with sigma of 0.02
 C5M-H5M
 1.867952 with sigma of 0.02
4. Uiso/Uaniso restraints and constraints
C12M \\sim O12M: within 3A with sigma of 0.01 and sigma for terminal atoms of
0.02 within 3A
C1M \\sim O1M: within 3A with sigma of 0.01 and sigma for terminal atoms of
0.02 within 3A
C4M \\sim O4M: within 3A with sigma of 0.005 and sigma for terminal atoms of
0.01 within 3A
C5M \\sim O5M: within 3A with sigma of 0.02 and sigma for terminal atoms of
0.04 within 3A
Uanis(C8) \\sim Ueq: with sigma of 0.02 and sigma for terminal atoms of 0.2
Uanis(N8) \\sim Ueq: with sigma of 0.1 and sigma for terminal atoms of 0.02
Uanis(N7) \\sim Ueq: with sigma of 0.1 and sigma for terminal atoms of 0.02
Uanis(C14) \\sim Ueq: with sigma of 0.02 and sigma for terminal atoms of 0.2
Uanis(C7N) \\sim Ueq: with sigma of 0.1 and sigma for terminal atoms of 0.02
Uanis(C7M) \\sim Ueq: with sigma of 0.1 and sigma for terminal atoms of 0.02
Uanis(C7) \\sim Ueq: with sigma of 0.01 and sigma for terminal atoms of 0.2
Uanis(N14) \\sim Ueq: with sigma of 0.1 and sigma for terminal atoms of 0.01
Uanis(C6M) \\sim Ueq: with sigma of 0.1 and sigma for terminal atoms of 0.02
Uanis(W2) = Uanis(Re2)
Uanis(W3) = Uanis(Re3)
Uanis(W1) = Uanis(Re1)
5. Others
 Fixed Sof: W1(0.66667) W2(0.66667) W3(0.66667) H7M(0.5) H7MA(0.5) C7M(0.5)
 H7MB(0.5) H7MC(0.5) H7MD(0.5) C7N(0.5) H7NA(0.5) H7NB(0.5) H7NC(0.5) O5S(0.75)
 C5S(0.75) O3S(0.25) O4S(0.5) C3S(0.25) C4S(0.5) O8S(0.5) C8S(0.5) O9S(0.25)
 C9S(0.25) O2S(0.5) C2S(0.5) C1S(0.5) O1SB(0.25) O13S(0.25) C13S(0.25)
 O12S(0.25) C12S(0.25) O6S(0.5) C6S(0.5) O7S(0.5) C7S(0.5) O1SA(0.25)
 O11S(0.25) C11S(0.25) Re2(0.33333) Re3(0.33333) Re1(0.33333)
6.a Idealised Me refined as rotating group:
 C2M(H2MA,H2MB,H2MC), C3M(H3MA,H3MB,H3MC), C6M(H6MA,H6MB,H6MC), C8M(H8MA,H8MB,
 H8MC), C9M(H9MA,H9MB,H9MC), C10M(H10A,H10B,H10C), C11M(H11A,H11B,H11C),
 C1M(H1MA,H1MB,H1MC), C7M(H7MB,H7MC,H7MD), C7N(H7NA,H7NB,H7NC), C5M(H5MA,H5MB,
 H5MC), C4M(H4MA,H4MB,H4MC), C12M(H12A,H12B,H12C)
;
_olex2_submission_special_instructions 'No special instructions were received'

loop_
_space_group_symop_operation_xyz
'x, y, z'
'-x, y, -z+1/2'
'x+1/2, y+1/2, z'
'-x+1/2, y+1/2, -z+1/2'
'-x, -y, -z'
'x, -y, z-1/2'
'-x+1/2, -y+1/2, -z'
'x+1/2, -y+1/2, z-1/2'

loop_
_atom_site_label
_atom_site_type_symbol
_atom_site_fract_x
_atom_site_fract_y
_atom_site_fract_z
_atom_site_U_iso_or_equiv
_atom_site_adp_type
_atom_site_occupancy
_atom_site_site_symmetry_order
_atom_site_calc_flag
_atom_site_refinement_flags_posn
_atom_site_refinement_flags_adp
_atom_site_refinement_flags_occupancy
_atom_site_disorder_assembly
_atom_site_disorder_group
W1 W 0.57866(2) 0.16622(2) 0.38104(2) 0.02925(11) Uani 0.6667 1 d . . P A 1
W2 W 0.56023(2) 0.54810(2) 0.37409(2) 0.02637(10) Uani 0.6667 1 d . . P B 1
W3 W 0.67824(2) 0.33956(2) 0.23434(2) 0.02325(10) Uani 0.6667 1 d . . P C 1
Fe1 Fe 0.500000 0.35104(8) 0.250000 0.0185(4) Uani 1 2 d S T P . .
Fe2 Fe 0.37140(5) 0.60415(7) 0.25390(4) 0.0291(3) Uani 1 1 d D . . . .
Fe3 Fe 0.47084(5) 0.34833(7) 0.43041(4) 0.0330(3) Uani 1 1 d D . . . .
Fe4 Fe 0.71452(5) 0.36915(8) 0.40743(4) 0.0335(3) Uani 1 1 d D . . . .
Fe5 Fe 0.39350(5) 0.08494(7) 0.26512(5) 0.0321(3) Uani 1 1 d D . . . .
O1M O 0.3857(4) 0.7102(4) 0.2503(4) 0.079(3) Uani 1 1 d D U . . .
O2M O 0.3464(3) 0.6357(4) 0.3047(3) 0.053(2) Uani 1 1 d D . . . .
H2M H 0.321(3) 0.662(5) 0.2994(13) 0.079 Uiso 1 1 d D U . . .
O3M O 0.2957(3) 0.6183(5) 0.2083(2) 0.052(2) Uani 1 1 d D . . . .
H3M H 0.2881(9) 0.631(6) 0.1814(12) 0.079 Uiso 1 1 d D U . . .
O4M O 0.4292(4) 0.2742(5) 0.4499(4) 0.085(3) Uani 1 1 d D U . . .
H4M H 0.415(4) 0.283(3) 0.468(3) 0.127 Uiso 1 1 d D U . . .
O5M O 0.4304(3) 0.4197(5) 0.4530(3) 0.066(2) Uani 1 1 d D U . . .
H5M H 0.4015(19) 0.4075(16) 0.453(3) 0.100 Uiso 1 1 d D U . . .
O6M O 0.5235(3) 0.3457(5) 0.4979(2) 0.054(2) Uani 1 1 d D . . . .
H6M H 0.5145(16) 0.356(7) 0.5191(6) 0.081 Uiso 1 1 d D U . . .
O7M O 0.7303(4) 0.3756(5) 0.4768(3) 0.068(3) Uani 1 1 d D . . . .
H7M H 0.757(3) 0.392(9) 0.4965(13) 0.102 Uiso 0.5 1 d D U P D 1
H7MA H 0.728(7) 0.4101(17) 0.4919(19) 0.102 Uiso 0.5 1 d D U P E 2
O8M O 0.7624(3) 0.4561(5) 0.4194(3) 0.070(3) Uani 1 1 d D . . . .
H8M H 0.791(3) 0.463(4) 0.441(3) 0.105 Uiso 1 1 d D U . . .
O9M O 0.7802(3) 0.3054(4) 0.4272(2) 0.053(2) Uani 1 1 d D . . . .
H9M H 0.804(2) 0.305(4) 0.4532(14) 0.079 Uiso 1 1 d D U . . .
O10M O 0.3206(3) 0.0493(4) 0.2235(3) 0.057(2) Uani 1 1 d D . . . .
H10M H 0.308(2) 0.011(3) 0.227(3) 0.085 Uiso 1 1 d D U . . .
O11M O 0.3777(4) 0.0495(5) 0.3202(3) 0.070(3) Uani 1 1 d D . . . .
H11M H 0.361(5) 0.014(4) 0.321(2) 0.105 Uiso 1 1 d D U . . .
O12M O 0.4190(4) -0.0162(5) 0.2611(3) 0.082(3) Uani 1 1 d D U . . .
H12M H 0.405(4) -0.042(4) 0.239(3) 0.123 Uiso 1 1 d D U . . .
N1 N 0.4718(3) 0.2793(4) 0.1983(3) 0.0322(18) Uani 1 1 d . . . . .
N2 N 0.4676(3) 0.1135(5) 0.3108(3) 0.043(2) Uani 1 1 d . . . . .
N3 N 0.5957(3) 0.1126(5) 0.2934(3) 0.041(2) Uani 1 1 d . . . . .
N4 N 0.6663(3) 0.2816(6) 0.3978(3) 0.052(3) Uani 1 1 d . . . . .
N5 N 0.5102(3) 0.2696(5) 0.4135(3) 0.040(2) Uani 1 1 d . . . . .
N6 N 0.6399(4) 0.1844(6) 0.4893(3) 0.063(3) Uani 1 1 d . . . . .
N7 N 0.5395(8) 0.0385(10) 0.4236(6) 0.165(8) Uani 1 1 d . U . . .
N8 N 0.6767(8) 0.0672(12) 0.4142(6) 0.168(8) Uani 1 1 d . U . . .
N9 N 0.5210(3) 0.4282(4) 0.2985(3) 0.0315(18) Uani 1 1 d . . . . .
N10 N 0.6518(3) 0.4375(5) 0.3945(3) 0.051(3) Uani 1 1 d . . . . .
N11 N 0.6067(3) 0.5837(5) 0.3000(3) 0.042(2) Uani 1 1 d . . . . .
N12 N 0.4473(3) 0.5916(5) 0.3018(3) 0.039(2) Uani 1 1 d . . . . .
N13 N 0.5146(3) 0.4261(5) 0.4165(3) 0.042(2) Uani 1 1 d . . . . .
N14 N 0.6505(7) 0.5800(10) 0.4703(6) 0.139(6) Uani 1 1 d . U . . .
N15 N 0.5745(7) 0.7122(7) 0.3701(6) 0.115(6) Uani 1 1 d . . . . .
N16 N 0.5046(5) 0.6191(6) 0.4337(4) 0.071(3) Uani 1 1 d . . . . .
N17 N 0.5715(3) 0.3465(4) 0.2474(3) 0.0316(18) Uani 1 1 d . . . . .
N19 N 0.7075(3) 0.3647(5) 0.3400(3) 0.039(2) Uani 1 1 d . . . . .
N20 N 0.3632(3) 0.1830(5) 0.2697(3) 0.046(2) Uani 1 1 d . . . . .
N21 N 0.4122(3) 0.3550(5) 0.3657(3) 0.044(2) Uani 1 1 d . . . . .
N18 N 0.3532(3) 0.5000(5) 0.2626(3) 0.041(2) Uani 1 1 d . . . . .
N22 N 0.7716(4) 0.4370(6) 0.2375(5) 0.086(4) Uani 1 1 d . . . . .
N23 N 0.7774(3) 0.2445(5) 0.2897(3) 0.054(3) Uani 1 1 d . . . . .
N24 N 0.7157(5) 0.2732(8) 0.1613(4) 0.090(4) Uani 1 1 d . . . . .
C1 C 0.4535(3) 0.2412(5) 0.1701(3) 0.031(2) Uani 1 1 d . . . . .
C2 C 0.5067(3) 0.1308(5) 0.3366(3) 0.030(2) Uani 1 1 d . . . . .
C3 C 0.5906(4) 0.1302(5) 0.3246(3) 0.036(2) Uani 1 1 d . . . . .
C4 C 0.6361(4) 0.2410(6) 0.3916(3) 0.040(3) Uani 1 1 d . . . . .
C5 C 0.5333(4) 0.2317(5) 0.4025(3) 0.034(2) Uani 1 1 d . . . . .
C6 C 0.6183(4) 0.1777(6) 0.4525(3) 0.042(3) Uani 1 1 d . . . . .
C7 C 0.5546(7) 0.0827(9) 0.4087(5) 0.093(5) Uani 1 1 d . U . . .
C8 C 0.6418(7) 0.1010(9) 0.4020(5) 0.098(6) Uani 1 1 d . U . . .
C9 C 0.5340(3) 0.4702(5) 0.3239(3) 0.030(2) Uani 1 1 d . . . . .
C10 C 0.6200(4) 0.4760(5) 0.3882(3) 0.033(2) Uani 1 1 d . . . . .
C11 C 0.5917(3) 0.5723(5) 0.3263(3) 0.027(2) Uani 1 1 d . . . . .
C12 C 0.4875(4) 0.5774(5) 0.3269(3) 0.029(2) Uani 1 1 d . . . . .
C13 C 0.5311(4) 0.4685(5) 0.4022(3) 0.033(2) Uani 1 1 d . . . . .
C14 C 0.6187(6) 0.5692(8) 0.4360(5) 0.090(5) Uani 1 1 d . U . . .
C15 C 0.5689(6) 0.6553(6) 0.3717(5) 0.061(4) Uani 1 1 d . . . . .
C16 C 0.5234(4) 0.5947(6) 0.4131(4) 0.044(3) Uani 1 1 d . . . . .
C17 C 0.6094(3) 0.3423(5) 0.2431(3) 0.026(2) Uani 1 1 d . . . . .
C19 C 0.6988(3) 0.3574(5) 0.3037(3) 0.031(2) Uani 1 1 d . . . . .
C20 C 0.3493(3) 0.2385(5) 0.2688(3) 0.033(2) Uani 1 1 d . . . . .
C21 C 0.3796(4) 0.3517(5) 0.3308(3) 0.033(2) Uani 1 1 d . . . . .
C18 C 0.3428(3) 0.4451(5) 0.2651(3) 0.030(2) Uani 1 1 d . . . . .
C22 C 0.7389(4) 0.4028(5) 0.2367(4) 0.047(3) Uani 1 1 d . . . . .
C23 C 0.7433(3) 0.2788(5) 0.2701(3) 0.032(2) Uani 1 1 d . . . . .
C24 C 0.7028(4) 0.2958(7) 0.1862(4) 0.048(3) Uani 1 1 d . . . . .
C2M C 0.3628(6) 0.6114(10) 0.3485(4) 0.098(6) Uani 1 1 d D . . . .
H2MA H 0.366616 0.562633 0.348703 0.147 Uiso 1 1 calc R U . . .
H2MB H 0.338229 0.623074 0.360439 0.147 Uiso 1 1 calc R U . . .
H2MC H 0.394925 0.631930 0.366505 0.147 Uiso 1 1 calc R U . . .
C3M C 0.2509(4) 0.5967(7) 0.2129(5) 0.066(4) Uani 1 1 d D . . . .
H3MA H 0.233049 0.564481 0.189813 0.100 Uiso 1 1 calc R U . . .
H3MB H 0.229506 0.635623 0.210471 0.100 Uiso 1 1 calc R U . . .
H3MC H 0.259720 0.575573 0.241482 0.100 Uiso 1 1 calc R U . . .
C6M C 0.5736(6) 0.3231(10) 0.5160(5) 0.115(7) Uani 1 1 d D U . . .
H6MA H 0.590998 0.340155 0.498381 0.173 Uiso 1 1 calc R U . . .
H6MB H 0.574209 0.274049 0.516005 0.173 Uiso 1 1 calc R U . . .
H6MC H 0.590141 0.339623 0.545986 0.173 Uiso 1 1 calc R U . . .
C8M C 0.7523(10) 0.5120(10) 0.3886(7) 0.170(12) Uani 1 1 d D . . . .
H8MA H 0.718841 0.507075 0.365533 0.256 Uiso 1 1 calc R U . . .
H8MB H 0.776933 0.511921 0.375575 0.256 Uiso 1 1 calc R U . . .
H8MC H 0.754386 0.554356 0.404064 0.256 Uiso 1 1 calc R U . . .
C9M C 0.7883(6) 0.2508(8) 0.4031(4) 0.079(5) Uani 1 1 d D . . . .
H9MA H 0.756143 0.233045 0.382859 0.118 Uiso 1 1 calc R U . . .
H9MB H 0.807015 0.215424 0.423299 0.118 Uiso 1 1 calc R U . . .
H9MC H 0.807297 0.266508 0.386474 0.118 Uiso 1 1 calc R U . . .
C10M C 0.2849(6) 0.0828(9) 0.1856(5) 0.093(5) Uani 1 1 d D . . . .
H10A H 0.275807 0.053264 0.160123 0.140 Uiso 1 1 calc R U . . .
H10B H 0.299558 0.124107 0.180196 0.140 Uiso 1 1 calc R U . . .
H10C H 0.255023 0.093634 0.190717 0.140 Uiso 1 1 calc R U . . .
C11M C 0.3903(7) 0.0881(10) 0.3602(6) 0.111(7) Uani 1 1 d D . . . .
H11A H 0.394116 0.135361 0.354268 0.167 Uiso 1 1 calc R U . . .
H11B H 0.421551 0.071342 0.382450 0.167 Uiso 1 1 calc R U . . .
H11C H 0.363600 0.083501 0.370657 0.167 Uiso 1 1 calc R U . . .
C1M C 0.3571(8) 0.7610(10) 0.2220(8) 0.160(8) Uani 1 1 d D U . . .
H1MA H 0.372032 0.772918 0.201408 0.240 Uiso 1 1 calc R U . . .
H1MB H 0.356234 0.800528 0.239026 0.240 Uiso 1 1 calc R U . . .
H1MC H 0.323053 0.744695 0.205718 0.240 Uiso 1 1 calc R U . . .
C7M C 0.6939(11) 0.371(2) 0.4956(11) 0.100(11) Uani 0.5 1 d D U P F 1
H7MB H 0.686680 0.415790 0.503454 0.150 Uiso 0.5 1 calc R U P F 1
H7MC H 0.707059 0.342872 0.521897 0.150 Uiso 0.5 1 calc R U P F 1
H7MD H 0.663260 0.350837 0.474420 0.150 Uiso 0.5 1 calc R U P F 1
C7N C 0.7319(15) 0.3156(14) 0.5015(12) 0.116(13) Uani 0.5 1 d D U P F 2
H7NA H 0.703844 0.286563 0.484695 0.175 Uiso 0.5 1 calc R U P F 2
H7NB H 0.729789 0.327859 0.529153 0.175 Uiso 0.5 1 calc R U P F 2
H7NC H 0.763255 0.291854 0.507575 0.175 Uiso 0.5 1 calc R U P F 2
C5M C 0.4321(9) 0.4916(6) 0.4550(9) 0.152(8) Uani 1 1 d D U . . .
H5MA H 0.466309 0.506252 0.472385 0.228 Uiso 1 1 calc R U . . .
H5MB H 0.410135 0.507779 0.468695 0.228 Uiso 1 1 calc R U . . .
H5MC H 0.421061 0.509944 0.425438 0.228 Uiso 1 1 calc R U . . .
C4M C 0.4068(8) 0.2166(9) 0.4261(7) 0.140(6) Uani 1 1 d D U . . .
H4MA H 0.401457 0.222662 0.395462 0.210 Uiso 1 1 calc R U . . .
H4MB H 0.374660 0.208945 0.428082 0.210 Uiso 1 1 calc R U . . .
H4MC H 0.428500 0.177848 0.438180 0.210 Uiso 1 1 calc R U . . .
C12M C 0.4639(7) -0.0471(11) 0.2913(7) 0.154(8) Uani 1 1 d D U . . .
H12A H 0.491892 -0.034202 0.283913 0.232 Uiso 1 1 calc R U . . .
H12B H 0.460069 -0.095892 0.289552 0.232 Uiso 1 1 calc R U . . .
H12C H 0.470398 -0.032206 0.321058 0.232 Uiso 1 1 calc R U . . .
O10S O 0.7614(5) 0.1788(8) 0.1264(5) 0.128(5) Uiso 1 1 d D . . . .
C10S C 0.7889(9) 0.2019(14) 0.1014(8) 0.160(10) Uiso 1 1 d D . . . .
O5S O 0.3864(7) -0.0793(10) 0.3533(6) 0.128(6) Uiso 0.75 1 d D . P . .
C5S C 0.3435(12) -0.103(2) 0.3580(13) 0.176(15) Uiso 0.75 1 d D . P . .
O3S O 0.500000 0.745(2) 0.250000 0.124(13) Uiso 0.5 2 d DS . P . .
O4S O 0.5683(19) 0.862(3) 0.3604(18) 0.23(2) Uiso 0.5 1 d D . P G 1
C3S C 0.482(2) 0.761(3) 0.2829(16) 0.082(18) Uiso 0.25 1 d D . P . .
C4S C 0.557(4) 0.873(6) 0.398(3) 0.37(6) Uiso 0.5 1 d D . P G 1
O8S O 0.3937(13) -0.082(2) 0.1879(15) 0.152(13) Uiso 0.5 1 d D . P H 1
C8S C 0.3420(14) -0.086(3) 0.1586(17) 0.139(16) Uiso 0.5 1 d D . P H 1
O9S O 0.384(4) -0.071(5) 0.162(3) 0.18(4) Uiso 0.25 1 d D . P I 2
C9S C 0.371(4) -0.091(5) 0.197(3) 0.11(3) Uiso 0.25 1 d D . P I 2
O2S O 0.3303(11) 0.4036(16) 0.4364(10) 0.132(10) Uiso 0.5 1 d D . P J 1
C2S C 0.2914(14) 0.434(2) 0.4013(12) 0.121(14) Uiso 0.5 1 d D . P J 1
C1S C 0.344(2) 0.246(3) 0.508(2) 0.18(2) Uiso 0.5 1 d D . P . .
O1SB O 0.357(2) 0.288(3) 0.4794(19) 0.14(2) Uiso 0.25 1 d D . P K 2
O13S O 0.741(2) -0.004(3) 0.4836(19) 0.120(18) Uiso 0.25 1 d D . P L 1
C13S C 0.706(4) -0.055(5) 0.482(4) 0.14(4) Uiso 0.25 1 d D . P L 1
O12S O 0.730(3) -0.055(4) 0.496(3) 0.18(4) Uiso 0.25 1 d D . P M 2
C12S C 0.694(2) -0.009(3) 0.498(2) 0.082(18) Uiso 0.25 1 d D . P M 2
O6S O 0.4684(17) -0.067(2) 0.4395(16) 0.212(18) Uiso 0.5 1 d D . P . .
C6S C 0.480(3) -0.106(4) 0.479(2) 0.27(4) Uiso 0.5 1 d D . P . .
O7S O 0.4179(18) -0.215(3) 0.3239(16) 0.24(2) Uiso 0.5 1 d D . P . .
C7S C 0.452(2) -0.233(3) 0.3669(17) 0.18(2) Uiso 0.5 1 d D . P . .
O1SA O 0.3942(18) 0.264(3) 0.5178(19) 0.127(19) Uiso 0.25 1 d D . P K 1
O11S O 0.633(3) 0.020(4) 0.535(2) 0.17(3) Uiso 0.25 1 d D . P N 1
C11S C 0.650(3) -0.011(4) 0.505(2) 0.10(2) Uiso 0.25 1 d D . P N 1
H1M H 0.4179(15) 0.724(3) 0.263(5) 0.3(2) Uiso 1 1 d D . . . .
Re2 Re 0.56023(2) 0.54810(2) 0.37409(2) 0.02637(10) Uani 0.3333 1 d . . P B 2
Re3 Re 0.67824(2) 0.33956(2) 0.23434(2) 0.02325(10) Uani 0.3333 1 d . . P C 2
Re1 Re 0.57866(2) 0.16622(2) 0.38104(2) 0.02925(11) Uani 0.3333 1 d . . P A 2

loop_
_atom_site_aniso_label
_atom_site_aniso_U_11
_atom_site_aniso_U_22
_atom_site_aniso_U_33
_atom_site_aniso_U_23
_atom_site_aniso_U_13
_atom_site_aniso_U_12
W1 0.0352(2) 0.0250(2) 0.0253(2) 0.00333(16) 0.00971(16) 0.00515(17)
W2 0.02839(19) 0.0272(2) 0.02446(19) -0.00472(16) 0.01155(14) -0.00116(16)
W3 0.02147(17) 0.0232(2) 0.02773(19) -0.00091(15) 0.01259(14) -0.00070(15)
Fe1 0.0176(8) 0.0203(9) 0.0187(8) 0.000 0.0082(6) 0.000
Fe2 0.0303(7) 0.0252(7) 0.0348(7) 0.0009(6) 0.0160(6) 0.0047(6)
Fe3 0.0393(7) 0.0374(9) 0.0254(7) -0.0013(6) 0.0161(6) 0.0002(6)
Fe4 0.0276(7) 0.0416(9) 0.0272(7) 0.0026(6) 0.0064(6) 0.0045(6)
Fe5 0.0311(7) 0.0243(7) 0.0435(8) 0.0045(6) 0.0177(6) -0.0013(6)
O1M 0.085(7) 0.028(5) 0.124(9) 0.012(5) 0.041(6) 0.004(5)
O2M 0.061(5) 0.056(5) 0.047(5) 0.003(4) 0.028(4) 0.027(4)
O3M 0.040(4) 0.067(6) 0.048(5) 0.017(4) 0.015(3) 0.005(4)
O4M 0.125(8) 0.065(6) 0.099(8) -0.015(5) 0.081(7) -0.035(6)
O5M 0.081(6) 0.057(6) 0.079(6) -0.014(5) 0.050(5) 0.006(5)
O6M 0.051(5) 0.085(6) 0.029(4) -0.008(4) 0.019(3) 0.018(4)
O7M 0.080(6) 0.085(7) 0.036(5) 0.002(5) 0.021(4) 0.007(6)
O8M 0.070(6) 0.056(6) 0.072(6) -0.001(5) 0.017(5) -0.026(5)
O9M 0.039(4) 0.065(6) 0.039(4) -0.001(4) 0.001(3) 0.015(4)
O10M 0.042(4) 0.044(5) 0.078(6) 0.001(4) 0.018(4) -0.017(4)
O11M 0.081(6) 0.071(7) 0.074(6) 0.025(5) 0.048(5) -0.007(5)
O12M 0.094(7) 0.043(6) 0.103(8) -0.001(5) 0.034(6) 0.024(5)
N1 0.037(4) 0.030(5) 0.027(4) -0.009(4) 0.010(3) 0.000(4)
N2 0.044(5) 0.044(6) 0.044(5) 0.004(4) 0.022(4) 0.001(4)
N3 0.040(5) 0.050(6) 0.034(5) -0.002(4) 0.015(4) 0.007(4)
N4 0.036(5) 0.068(7) 0.043(6) 0.009(5) 0.006(4) -0.006(5)
N5 0.052(5) 0.047(6) 0.029(5) 0.001(4) 0.024(4) 0.013(5)
N6 0.056(6) 0.080(8) 0.032(6) 0.010(5) -0.003(5) 0.015(6)
N7 0.185(14) 0.133(13) 0.122(12) 0.057(10) 0.005(10) -0.075(11)
N8 0.185(14) 0.190(15) 0.124(12) 0.024(11) 0.054(11) 0.117(13)
N9 0.038(4) 0.027(4) 0.025(4) -0.007(4) 0.009(3) -0.009(4)
N10 0.040(5) 0.063(7) 0.043(6) 0.009(5) 0.009(4) 0.015(5)
N11 0.049(5) 0.037(5) 0.047(5) -0.004(4) 0.027(4) 0.001(4)
N12 0.039(5) 0.043(5) 0.037(5) -0.001(4) 0.019(4) 0.005(4)
N13 0.060(6) 0.041(5) 0.032(5) 0.000(4) 0.027(4) -0.008(5)
N14 0.131(9) 0.128(10) 0.123(9) -0.031(8) 0.014(7) 0.010(8)
N15 0.168(15) 0.044(8) 0.175(16) -0.027(9) 0.114(13) -0.017(9)
N16 0.109(9) 0.078(8) 0.059(7) -0.009(6) 0.066(7) 0.008(7)
N17 0.027(4) 0.029(5) 0.039(5) 0.000(4) 0.014(3) 0.001(3)
N19 0.041(5) 0.044(5) 0.028(5) 0.007(4) 0.010(4) 0.005(4)
N20 0.042(5) 0.039(6) 0.060(6) -0.001(5) 0.023(4) -0.004(4)
N21 0.037(5) 0.057(6) 0.037(5) 0.004(4) 0.012(4) -0.004(4)
N18 0.038(5) 0.032(5) 0.051(6) 0.005(4) 0.015(4) -0.001(4)
N22 0.057(7) 0.062(8) 0.150(13) 0.008(8) 0.053(8) -0.018(6)
N23 0.045(5) 0.054(7) 0.058(6) -0.007(5) 0.017(5) 0.013(5)
N24 0.084(8) 0.147(13) 0.060(7) -0.012(8) 0.049(7) 0.030(9)
C1 0.032(5) 0.030(6) 0.031(5) 0.013(4) 0.012(4) 0.007(4)
C2 0.024(5) 0.038(6) 0.028(5) 0.006(4) 0.009(4) -0.002(4)
C3 0.040(5) 0.030(6) 0.039(6) 0.004(5) 0.017(5) 0.004(5)
C4 0.033(5) 0.051(7) 0.028(5) 0.004(5) 0.004(4) 0.000(5)
C5 0.037(5) 0.039(6) 0.022(5) 0.007(4) 0.008(4) -0.005(5)
C6 0.042(6) 0.051(7) 0.024(6) 0.012(5) 0.002(5) 0.013(5)
C7 0.104(9) 0.079(8) 0.072(8) 0.016(7) 0.009(6) -0.029(7)
C8 0.129(12) 0.104(11) 0.056(8) 0.028(8) 0.031(8) 0.091(10)
C9 0.022(4) 0.028(5) 0.032(5) 0.007(4) 0.004(4) 0.002(4)
C10 0.033(5) 0.043(6) 0.019(5) 0.002(4) 0.008(4) 0.008(5)
C11 0.035(5) 0.024(5) 0.024(5) -0.008(4) 0.013(4) -0.006(4)
C12 0.034(5) 0.034(6) 0.026(5) -0.005(4) 0.017(4) 0.002(4)
C13 0.044(6) 0.032(6) 0.029(5) -0.008(4) 0.020(4) 0.000(5)
C14 0.072(8) 0.080(10) 0.065(9) -0.039(7) -0.027(7) 0.014(8)
C15 0.096(10) 0.034(7) 0.076(9) -0.016(6) 0.058(8) -0.017(7)
C16 0.064(7) 0.043(7) 0.036(6) -0.001(5) 0.031(6) -0.006(6)
C17 0.019(4) 0.024(5) 0.032(5) -0.001(4) 0.006(4) -0.002(4)
C19 0.025(5) 0.037(6) 0.027(5) 0.008(4) 0.006(4) 0.014(4)
C20 0.030(5) 0.028(6) 0.046(6) 0.001(5) 0.020(4) -0.002(4)
C21 0.036(5) 0.030(6) 0.038(6) 0.001(4) 0.020(5) 0.001(4)
C18 0.031(5) 0.028(6) 0.035(5) 0.003(4) 0.017(4) 0.004(4)
C22 0.039(6) 0.027(6) 0.083(9) 0.003(6) 0.033(6) -0.005(5)
C23 0.021(4) 0.027(5) 0.043(6) -0.001(4) 0.007(4) 0.013(4)
C24 0.037(6) 0.066(8) 0.042(6) -0.002(6) 0.019(5) 0.008(6)
C2M 0.095(11) 0.153(17) 0.052(9) 0.022(10) 0.038(8) 0.057(12)
C3M 0.041(7) 0.067(9) 0.089(10) -0.005(8) 0.024(7) -0.007(6)
C6M 0.113(12) 0.149(14) 0.067(9) -0.029(9) 0.018(8) 0.060(11)
C8M 0.25(3) 0.107(17) 0.132(19) 0.027(15) 0.048(19) -0.090(19)
C9M 0.096(11) 0.078(11) 0.052(8) -0.002(7) 0.018(7) 0.038(9)
C10M 0.064(9) 0.113(15) 0.085(12) 0.001(10) 0.011(8) -0.007(10)
C11M 0.102(13) 0.16(2) 0.092(13) -0.008(13) 0.058(11) 0.001(13)
C1M 0.138(14) 0.094(13) 0.215(18) 0.021(13) 0.037(14) -0.010(12)
C7M 0.106(18) 0.12(2) 0.091(17) 0.011(15) 0.059(15) -0.014(15)
C7N 0.110(19) 0.13(2) 0.101(19) 0.018(16) 0.038(15) -0.006(16)
C5M 0.20(2) 0.085(14) 0.23(2) -0.013(15) 0.145(18) 0.002(15)
C4M 0.163(11) 0.106(10) 0.151(11) -0.004(9) 0.064(10) -0.036(9)
C12M 0.149(15) 0.109(14) 0.165(16) -0.006(13) 0.020(13) 0.050(12)
Re2 0.02839(19) 0.0272(2) 0.02446(19) -0.00472(16) 0.01155(14) -0.00116(16)
Re3 0.02147(17) 0.0232(2) 0.02773(19) -0.00091(15) 0.01259(14) -0.00070(15)
Re1 0.0352(2) 0.0250(2) 0.0253(2) 0.00333(16) 0.00971(16) 0.00515(17)

loop_
_atom_type_symbol
_atom_type_description
_atom_type_scat_dispersion_real
_atom_type_scat_dispersion_imag
_atom_type_scat_source
C C 0.0033 0.0016 'International Tables Vol C Tables 4.2.6.8 and 6.1.1.4'
H H 0.0000 0.0000 'International Tables Vol C Tables 4.2.6.8 and 6.1.1.4'
Fe Fe 0.3463 0.8444 'International Tables Vol C Tables 4.2.6.8 and 6.1.1.4'
N N 0.0061 0.0033 'International Tables Vol C Tables 4.2.6.8 and 6.1.1.4'
O O 0.0106 0.0060 'International Tables Vol C Tables 4.2.6.8 and 6.1.1.4'
Re Re -1.0185 7.2310 'International Tables Vol C Tables 4.2.6.8 and 6.1.1.4'
W W -0.8490 6.8722 'International Tables Vol C Tables 4.2.6.8 and 6.1.1.4'

loop_
_geom_angle_atom_site_label_1
_geom_angle_atom_site_label_2
_geom_angle_atom_site_label_3
_geom_angle
_geom_angle_site_symmetry_1
_geom_angle_site_symmetry_3
_geom_angle_publ_flag
C1 W1 C6 130.6(4) 2_655 . ?
C2 W1 C1 71.8(3) . 2_655 ?
C2 W1 C3 75.3(4) . . ?
C2 W1 C4 145.0(4) . . ?
C2 W1 C5 82.3(4) . . ?
C2 W1 C6 136.5(4) . . ?
C2 W1 C7 69.1(5) . . ?
C3 W1 C1 73.5(4) . 2_655 ?
C3 W1 C5 144.5(4) . . ?
C3 W1 C6 140.7(4) . . ?
C4 W1 C1 73.8(4) . 2_655 ?
C4 W1 C3 89.2(4) . . ?
C4 W1 C5 94.0(4) . . ?
C4 W1 C6 73.4(4) . . ?
C5 W1 C1 73.5(3) . 2_655 ?
C5 W1 C6 73.1(4) . . ?
C7 W1 C1 138.8(5) . 2_655 ?
C7 W1 C3 108.0(6) . . ?
C7 W1 C4 145.8(5) . . ?
C7 W1 C5 88.7(6) . . ?
C7 W1 C6 74.9(5) . . ?
C8 W1 C1 136.2(5) . 2_655 ?
C8 W1 C2 120.4(6) . . ?
C8 W1 C3 70.5(5) . . ?
C8 W1 C4 81.5(7) . . ?
C8 W1 C5 145.0(5) . . ?
C8 W1 C6 72.3(5) . . ?
C8 W1 C7 77.1(8) . . ?
C9 W2 C11 73.7(3) . . ?
C9 W2 C16 130.5(4) . . ?
C10 W2 C9 72.6(3) . . ?
C10 W2 C11 76.5(4) . . ?
C10 W2 C13 81.0(4) . . ?
C10 W2 C16 134.1(4) . . ?
C11 W2 C16 141.7(4) . . ?
C12 W2 C9 72.1(3) . . ?
C12 W2 C10 144.3(3) . . ?
C12 W2 C11 89.3(3) . . ?
C12 W2 C13 94.1(4) . . ?
C12 W2 C16 75.2(4) . . ?
C13 W2 C9 74.7(3) . . ?
C13 W2 C11 145.4(3) . . ?
C13 W2 C16 71.7(4) . . ?
C14 W2 C9 141.5(5) . . ?
C14 W2 C10 69.9(5) . . ?
C14 W2 C11 104.7(6) . . ?
C14 W2 C12 145.8(5) . . ?
C14 W2 C13 91.5(6) . . ?
C14 W2 C15 77.2(6) . . ?
C14 W2 C16 74.6(5) . . ?
C15 W2 C9 133.3(4) . . ?
C15 W2 C10 124.7(5) . . ?
C15 W2 C11 70.5(4) . . ?
C15 W2 C12 78.5(5) . . ?
C15 W2 C13 143.9(4) . . ?
C15 W2 C16 72.2(4) . . ?
C17 W3 C19 74.2(3) . . ?
C17 W3 C20 71.2(3) . 2_655 ?
C17 W3 C21 74.6(3) . 2_655 ?
C17 W3 C18 72.2(3) . 2_655 ?
C17 W3 C22 141.7(4) . . ?
C17 W3 C23 127.2(4) . . ?
C17 W3 C24 135.3(4) . . ?
C19 W3 C18 78.1(4) . 2_655 ?
C19 W3 C24 144.5(4) . . ?
C20 W3 C19 98.3(4) 2_655 . ?
C20 W3 C21 85.9(4) 2_655 2_655 ?
C20 W3 C18 142.8(3) 2_655 2_655 ?
C20 W3 C23 74.5(4) 2_655 . ?
C20 W3 C24 79.4(4) 2_655 . ?
C21 W3 C19 145.2(3) 2_655 . ?
C21 W3 C18 78.0(4) 2_655 2_655 ?
C21 W3 C24 70.3(4) 2_655 . ?
C22 W3 C19 89.6(4) . . ?
C22 W3 C20 146.6(4) . 2_655 ?
C22 W3 C21 105.8(4) . 2_655 ?
C22 W3 C18 70.6(4) . 2_655 ?
C22 W3 C23 77.1(4) . . ?
C22 W3 C24 75.7(5) . . ?
C23 W3 C19 72.4(3) . . ?
C23 W3 C21 140.9(4) . 2_655 ?
C23 W3 C18 135.9(4) . 2_655 ?
C23 W3 C24 72.9(4) . . ?
C24 W3 C18 124.4(4) . 2_655 ?
N1 Fe1 N1 95.9(4) 2_655 . ?
N1 Fe1 N9 88.3(3) . 2_655 ?
N1 Fe1 N9 88.3(3) 2_655 . ?
N1 Fe1 N9 174.0(3) 2_655 2_655 ?
N1 Fe1 N9 174.0(3) . . ?
N9 Fe1 N9 87.9(4) 2_655 . ?
N17 Fe1 N1 86.3(3) 2_655 . ?
N17 Fe1 N1 86.3(3) . 2_655 ?
N17 Fe1 N1 90.5(3) 2_655 2_655 ?
N17 Fe1 N1 90.5(3) . . ?
N17 Fe1 N9 89.4(3) . 2_655 ?
N17 Fe1 N9 94.0(3) 2_655 2_655 ?
N17 Fe1 N9 94.0(3) . . ?
N17 Fe1 N9 89.4(3) 2_655 . ?
N17 Fe1 N17 175.2(4) 2_655 . ?
O1M Fe2 O2M 83.9(4) . . ?
O1M Fe2 N11 90.6(4) . 2_655 ?
O1M Fe2 N12 89.4(4) . . ?
O1M Fe2 N18 173.6(4) . . ?
O2M Fe2 N18 89.8(3) . . ?
O3M Fe2 O1M 90.0(4) . . ?
O3M Fe2 O2M 86.7(3) . . ?
O3M Fe2 N11 90.0(3) . 2_655 ?
O3M Fe2 N12 178.0(3) . . ?
O3M Fe2 N18 88.9(3) . . ?
N11 Fe2 O2M 173.5(3) 2_655 . ?
N11 Fe2 N18 95.7(3) 2_655 . ?
N12 Fe2 O2M 91.3(3) . . ?
N12 Fe2 N11 92.0(3) . 2_655 ?
N12 Fe2 N18 91.4(3) . . ?
O4M Fe3 N13 175.1(4) . . ?
O5M Fe3 O4M 83.9(4) . . ?
O5M Fe3 N13 93.2(4) . . ?
O6M Fe3 O4M 85.5(4) . . ?
O6M Fe3 O5M 85.1(3) . . ?
O6M Fe3 N13 90.3(3) . . ?
N5 Fe3 O4M 90.3(4) . . ?
N5 Fe3 O5M 173.3(4) . . ?
N5 Fe3 O6M 91.3(3) . . ?
N5 Fe3 N13 92.5(4) . . ?
N5 Fe3 N21 94.4(3) . . ?
N21 Fe3 O4M 91.4(4) . . ?
N21 Fe3 O5M 88.9(4) . . ?
N21 Fe3 O6M 173.5(3) . . ?
N21 Fe3 N13 92.5(3) . . ?
O7M Fe4 O9M 85.7(3) . . ?
O7M Fe4 N4 93.1(4) . . ?
O7M Fe4 N10 88.8(4) . . ?
O7M Fe4 N19 173.6(3) . . ?
O8M Fe4 O7M 84.8(4) . . ?
O8M Fe4 O9M 89.1(4) . . ?
O8M Fe4 N4 177.9(4) . . ?
O8M Fe4 N10 88.1(4) . . ?
O8M Fe4 N19 90.6(4) . . ?
O9M Fe4 N4 91.0(4) . . ?
O9M Fe4 N10 174.1(3) . . ?
O9M Fe4 N19 89.8(3) . . ?
N10 Fe4 N4 91.6(4) . . ?
N19 Fe4 N4 91.5(4) . . ?
N19 Fe4 N10 95.5(3) . . ?
O10M Fe5 O11M 87.0(4) . . ?
O10M Fe5 O12M 86.0(4) . . ?
O10M Fe5 N2 175.0(3) . . ?
O10M Fe5 N3 88.1(3) . 2_655 ?
O10M Fe5 N20 90.9(3) . . ?
O12M Fe5 O11M 86.8(4) . . ?
O12M Fe5 N20 175.8(4) . . ?
N2 Fe5 O11M 89.0(4) . . ?
N2 Fe5 O12M 90.9(4) . . ?
N2 Fe5 N3 95.8(3) . 2_655 ?
N2 Fe5 N20 92.1(3) . . ?
N3 Fe5 O11M 174.4(4) 2_655 . ?
N3 Fe5 O12M 90.2(4) 2_655 . ?
N3 Fe5 N20 92.6(4) 2_655 . ?
N20 Fe5 O11M 90.2(4) . . ?
Fe2 O1M H1M 117(2) . . ?
C1M O1M Fe2 131.4(12) . . ?
C1M O1M H1M 108(2) . . ?
Fe2 O2M H2M 122.6(17) . . ?
C2M O2M Fe2 127.9(7) . . ?
C2M O2M H2M 109.0(18) . . ?
Fe2 O3M H3M 122.3(18) . . ?
C3M O3M Fe2 127.5(7) . . ?
C3M O3M H3M 109.0(18) . . ?
Fe3 O4M H4M 124(2) . . ?
C4M O4M Fe3 125.3(11) . . ?
C4M O4M H4M 108(2) . . ?
Fe3 O5M H5M 117.9(19) . . ?
C5M O5M Fe3 131.2(10) . . ?
C5M O5M H5M 107.1(19) . . ?
Fe3 O6M H6M 121.2(17) . . ?
C6M O6M Fe3 129.5(8) . . ?
C6M O6M H6M 109.1(18) . . ?
Fe4 O7M H7M 125(2) . . ?
Fe4 O7M H7MA 129(2) . . ?
C7M O7M Fe4 125.6(16) . . ?
C7M O7M H7M 108(2) . . ?
C7N O7M Fe4 120.4(18) . . ?
C7N O7M H7MA 109(2) . . ?
Fe4 O8M H8M 127.5(18) . . ?
C8M O8M Fe4 123.1(10) . . ?
C8M O8M H8M 109.2(18) . . ?
Fe4 O9M H9M 124.0(18) . . ?
C9M O9M Fe4 126.9(7) . . ?
C9M O9M H9M 108.5(18) . . ?
Fe5 O10M H10M 123.8(18) . . ?
C10M O10M Fe5 126.7(8) . . ?
C10M O10M H10M 109.5(17) . . ?
Fe5 O11M H11M 127.3(19) . . ?
C11M O11M Fe5 122.7(9) . . ?
C11M O11M H11M 109.8(19) . . ?
Fe5 O12M H12M 124.0(19) . . ?
C12M O12M Fe5 126.6(11) . . ?
C12M O12M H12M 109.0(19) . . ?
C1 N1 Fe1 175.8(8) . . ?
C2 N2 Fe5 176.6(9) . . ?
C3 N3 Fe5 176.9(9) . 2_655 ?
C4 N4 Fe4 171.6(10) . . ?
C5 N5 Fe3 173.3(9) . . ?
C9 N9 Fe1 176.9(8) . . ?
C10 N10 Fe4 177.1(10) . . ?
C11 N11 Fe2 175.1(8) . 2_655 ?
C12 N12 Fe2 172.7(9) . . ?
C13 N13 Fe3 168.4(9) . . ?
C17 N17 Fe1 175.3(8) . . ?
C19 N19 Fe4 171.4(9) . . ?
C20 N20 Fe5 172.0(9) . . ?
C21 N21 Fe3 173.2(9) . . ?
C18 N18 Fe2 176.8(9) . . ?
N1 C1 W1 177.5(9) . 2_655 ?
N2 C2 W1 176.6(9) . . ?
N2 C2 Re1 176.6(9) . . ?
N3 C3 W1 177.5(9) . . ?
N3 C3 Re1 177.5(9) . . ?
N4 C4 W1 178.5(11) . . ?
N4 C4 Re1 178.5(11) . . ?
N5 C5 W1 176.6(9) . . ?
N5 C5 Re1 176.6(9) . . ?
N6 C6 W1 178.2(11) . . ?
N6 C6 Re1 178.2(11) . . ?
N7 C7 W1 177(2) . . ?
N7 C7 Re1 177(2) . . ?
N8 C8 W1 178(2) . . ?
N8 C8 Re1 178(2) . . ?
N9 C9 W2 178.1(9) . . ?
N9 C9 Re2 178.1(9) . . ?
N10 C10 W2 178.0(9) . . ?
N10 C10 Re2 178.0(9) . . ?
N11 C11 W2 177.3(9) . . ?
N11 C11 Re2 177.3(9) . . ?
N12 C12 W2 177.7(9) . . ?
N12 C12 Re2 177.7(9) . . ?
N13 C13 W2 178.5(10) . . ?
N13 C13 Re2 178.5(10) . . ?
N14 C14 W2 179(2) . . ?
N14 C14 Re2 179(2) . . ?
N15 C15 W2 178.1(13) . . ?
N15 C15 Re2 178.1(13) . . ?
N16 C16 W2 179.5(12) . . ?
N16 C16 Re2 179.5(12) . . ?
N17 C17 W3 177.2(8) . . ?
N17 C17 Re3 177.2(8) . . ?
N19 C19 W3 176.5(9) . . ?
N19 C19 Re3 176.5(9) . . ?
N20 C20 W3 178.4(10) . 2_655 ?
N21 C21 W3 176.1(9) . 2_655 ?
N18 C18 W3 176.6(9) . 2_655 ?
N22 C22 W3 179.3(13) . . ?
N22 C22 Re3 179.3(13) . . ?
N23 C23 W3 177.7(10) . . ?
N23 C23 Re3 177.7(10) . . ?
N24 C24 W3 179.7(14) . . ?
N24 C24 Re3 179.7(14) . . ?
O2M C2M H2MA 109.5 . . ?
O2M C2M H2MB 109.5 . . ?
O2M C2M H2MC 109.5 . . ?
H2MA C2M H2MB 109.5 . . ?
H2MA C2M H2MC 109.5 . . ?
H2MB C2M H2MC 109.5 . . ?
O3M C3M H3MA 109.5 . . ?
O3M C3M H3MB 109.5 . . ?
O3M C3M H3MC 109.5 . . ?
H3MA C3M H3MB 109.5 . . ?
H3MA C3M H3MC 109.5 . . ?
H3MB C3M H3MC 109.5 . . ?
O6M C6M H6MA 109.5 . . ?
O6M C6M H6MB 109.5 . . ?
O6M C6M H6MC 109.5 . . ?
H6MA C6M H6MB 109.5 . . ?
H6MA C6M H6MC 109.5 . . ?
H6MB C6M H6MC 109.5 . . ?
O8M C8M H8MA 109.5 . . ?
O8M C8M H8MB 109.5 . . ?
O8M C8M H8MC 109.5 . . ?
H8MA C8M H8MB 109.5 . . ?
H8MA C8M H8MC 109.5 . . ?
H8MB C8M H8MC 109.5 . . ?
O9M C9M H9MA 109.5 . . ?
O9M C9M H9MB 109.5 . . ?
O9M C9M H9MC 109.5 . . ?
H9MA C9M H9MB 109.5 . . ?
H9MA C9M H9MC 109.5 . . ?
H9MB C9M H9MC 109.5 . . ?
O10M C10M H10A 109.5 . . ?
O10M C10M H10B 109.5 . . ?
O10M C10M H10C 109.5 . . ?
H10A C10M H10B 109.5 . . ?
H10A C10M H10C 109.5 . . ?
H10B C10M H10C 109.5 . . ?
O11M C11M H11A 109.5 . . ?
O11M C11M H11B 109.5 . . ?
O11M C11M H11C 109.5 . . ?
H11A C11M H11B 109.5 . . ?
H11A C11M H11C 109.5 . . ?
H11B C11M H11C 109.5 . . ?
O1M C1M H1MA 109.5 . . ?
O1M C1M H1MB 109.5 . . ?
O1M C1M H1MC 109.5 . . ?
H1MA C1M H1MB 109.5 . . ?
H1MA C1M H1MC 109.5 . . ?
H1MB C1M H1MC 109.5 . . ?
O7M C7M H7MB 109.5 . . ?
O7M C7M H7MC 109.5 . . ?
O7M C7M H7MD 109.5 . . ?
H7MB C7M H7MC 109.5 . . ?
H7MB C7M H7MD 109.5 . . ?
H7MC C7M H7MD 109.5 . . ?
O7M C7N H7NA 109.5 . . ?
O7M C7N H7NB 109.5 . . ?
O7M C7N H7NC 109.5 . . ?
H7NA C7N H7NB 109.5 . . ?
H7NA C7N H7NC 109.5 . . ?
H7NB C7N H7NC 109.5 . . ?
O5M C5M H5MA 109.5 . . ?
O5M C5M H5MB 109.5 . . ?
O5M C5M H5MC 109.5 . . ?
H5MA C5M H5MB 109.5 . . ?
H5MA C5M H5MC 109.5 . . ?
H5MB C5M H5MC 109.5 . . ?
O4M C4M H4MA 109.5 . . ?
O4M C4M H4MB 109.5 . . ?
O4M C4M H4MC 109.5 . . ?
H4MA C4M H4MB 109.5 . . ?
H4MA C4M H4MC 109.5 . . ?
H4MB C4M H4MC 109.5 . . ?
O12M C12M H12A 109.5 . . ?
O12M C12M H12B 109.5 . . ?
O12M C12M H12C 109.5 . . ?
H12A C12M H12B 109.5 . . ?
H12A C12M H12C 109.5 . . ?
H12B C12M H12C 109.5 . . ?
C3S O3S C3S 155(7) . 2_655 ?
C9 Re2 C11 73.7(3) . . ?
C9 Re2 C16 130.5(4) . . ?
C10 Re2 C9 72.6(3) . . ?
C10 Re2 C11 76.5(4) . . ?
C10 Re2 C13 81.0(4) . . ?
C10 Re2 C16 134.1(4) . . ?
C11 Re2 C16 141.7(4) . . ?
C12 Re2 C9 72.1(3) . . ?
C12 Re2 C10 144.3(3) . . ?
C12 Re2 C11 89.3(3) . . ?
C12 Re2 C13 94.1(4) . . ?
C12 Re2 C16 75.2(4) . . ?
C13 Re2 C9 74.7(3) . . ?
C13 Re2 C11 145.4(3) . . ?
C13 Re2 C16 71.7(4) . . ?
C14 Re2 C9 141.5(5) . . ?
C14 Re2 C10 69.9(5) . . ?
C14 Re2 C11 104.7(6) . . ?
C14 Re2 C12 145.8(5) . . ?
C14 Re2 C13 91.5(6) . . ?
C14 Re2 C15 77.2(6) . . ?
C14 Re2 C16 74.6(5) . . ?
C15 Re2 C9 133.3(4) . . ?
C15 Re2 C10 124.7(5) . . ?
C15 Re2 C11 70.5(4) . . ?
C15 Re2 C12 78.5(5) . . ?
C15 Re2 C13 143.9(4) . . ?
C15 Re2 C16 72.2(4) . . ?
C17 Re3 C19 74.2(3) . . ?
C17 Re3 C20 71.2(3) . 2_655 ?
C17 Re3 C21 74.6(3) . 2_655 ?
C17 Re3 C18 72.2(3) . 2_655 ?
C17 Re3 C22 141.7(4) . . ?
C17 Re3 C23 127.2(4) . . ?
C17 Re3 C24 135.3(4) . . ?
C19 Re3 C18 78.1(4) . 2_655 ?
C19 Re3 C24 144.5(4) . . ?
C20 Re3 C19 98.3(4) 2_655 . ?
C20 Re3 C21 85.9(4) 2_655 2_655 ?
C20 Re3 C18 142.8(3) 2_655 2_655 ?
C20 Re3 C23 74.5(4) 2_655 . ?
C20 Re3 C24 79.4(4) 2_655 . ?
C21 Re3 C19 145.2(3) 2_655 . ?
C21 Re3 C18 78.0(4) 2_655 2_655 ?
C21 Re3 C24 70.3(4) 2_655 . ?
C22 Re3 C19 89.6(4) . . ?
C22 Re3 C20 146.6(4) . 2_655 ?
C22 Re3 C21 105.8(4) . 2_655 ?
C22 Re3 C18 70.6(4) . 2_655 ?
C22 Re3 C23 77.1(4) . . ?
C22 Re3 C24 75.7(5) . . ?
C23 Re3 C19 72.4(3) . . ?
C23 Re3 C21 140.9(4) . 2_655 ?
C23 Re3 C18 135.9(4) . 2_655 ?
C23 Re3 C24 72.9(4) . . ?
C24 Re3 C18 124.4(4) . 2_655 ?
C1 Re1 C6 130.6(4) 2_655 . ?
C2 Re1 C1 71.8(3) . 2_655 ?
C2 Re1 C3 75.3(4) . . ?
C2 Re1 C4 145.0(4) . . ?
C2 Re1 C5 82.3(4) . . ?
C2 Re1 C6 136.5(4) . . ?
C2 Re1 C7 69.1(5) . . ?
C3 Re1 C1 73.5(4) . 2_655 ?
C3 Re1 C5 144.5(4) . . ?
C3 Re1 C6 140.7(4) . . ?
C4 Re1 C1 73.8(4) . 2_655 ?
C4 Re1 C3 89.2(4) . . ?
C4 Re1 C5 94.0(4) . . ?
C4 Re1 C6 73.4(4) . . ?
C5 Re1 C1 73.5(3) . 2_655 ?
C5 Re1 C6 73.1(4) . . ?
C7 Re1 C1 138.8(5) . 2_655 ?
C7 Re1 C3 108.0(6) . . ?
C7 Re1 C4 145.8(5) . . ?
C7 Re1 C5 88.7(6) . . ?
C7 Re1 C6 74.9(5) . . ?
C8 Re1 C1 136.2(5) . 2_655 ?
C8 Re1 C2 120.4(6) . . ?
C8 Re1 C3 70.5(5) . . ?
C8 Re1 C4 81.5(7) . . ?
C8 Re1 C5 145.0(5) . . ?
C8 Re1 C6 72.3(5) . . ?
C8 Re1 C7 77.1(8) . . ?

loop_
_geom_bond_atom_site_label_1
_geom_bond_atom_site_label_2
_geom_bond_distance
_geom_bond_site_symmetry_2
_geom_bond_publ_flag
W1 C1 2.138(10) 2_655 ?
W1 C2 2.111(9) . ?
W1 C3 2.129(11) . ?
W1 C4 2.126(11) . ?
W1 C5 2.135(11) . ?
W1 C6 2.165(10) . ?
W1 C7 2.112(16) . ?
W1 C8 2.094(14) . ?
W2 C9 2.144(10) . ?
W2 C10 2.123(10) . ?
W2 C11 2.146(10) . ?
W2 C12 2.121(9) . ?
W2 C13 2.141(10) . ?
W2 C14 2.092(12) . ?
W2 C15 2.116(12) . ?
W2 C16 2.158(11) . ?
W3 C17 2.107(9) . ?
W3 C19 2.132(10) . ?
W3 C20 2.116(10) 2_655 ?
W3 C21 2.129(10) 2_655 ?
W3 C18 2.152(10) 2_655 ?
W3 C22 2.111(10) . ?
W3 C23 2.127(9) . ?
W3 C24 2.144(11) . ?
Fe1 N1 2.095(8) . ?
Fe1 N1 2.095(8) 2_655 ?
Fe1 N9 2.096(8) 2_655 ?
Fe1 N9 2.096(8) . ?
Fe1 N17 2.088(7) 2_655 ?
Fe1 N17 2.088(7) . ?
Fe2 O1M 2.127(9) . ?
Fe2 O2M 2.146(7) . ?
Fe2 O3M 2.104(7) . ?
Fe2 N11 2.135(9) 2_655 ?
Fe2 N12 2.128(9) . ?
Fe2 N18 2.150(9) . ?
Fe3 O4M 2.133(9) . ?
Fe3 O5M 2.128(8) . ?
Fe3 O6M 2.122(7) . ?
Fe3 N5 2.110(9) . ?
Fe3 N13 2.133(9) . ?
Fe3 N21 2.118(9) . ?
Fe4 O7M 2.132(8) . ?
Fe4 O8M 2.121(8) . ?
Fe4 O9M 2.134(7) . ?
Fe4 N4 2.143(10) . ?
Fe4 N10 2.142(9) . ?
Fe4 N19 2.136(9) . ?
Fe5 O10M 2.108(7) . ?
Fe5 O11M 2.142(8) . ?
Fe5 O12M 2.130(9) . ?
Fe5 N2 2.128(9) . ?
Fe5 N3 2.129(9) 2_655 ?
Fe5 N20 2.136(10) . ?
O1M C1M 1.383(15) . ?
O1M H1M 0.890(19) . ?
O2M H2M 0.853(9) . ?
O2M C2M 1.403(14) . ?
O3M H3M 0.854(10) . ?
O3M C3M 1.417(11) . ?
O4M H4M 0.856(10) . ?
O4M C4M 1.375(14) . ?
O5M H5M 0.856(10) . ?
O5M C5M 1.408(8) . ?
O6M H6M 0.853(9) . ?
O6M C6M 1.390(16) . ?
O7M H7M 0.852(10) . ?
O7M H7MA 0.853(10) . ?
O7M C7M 1.412(17) . ?
O7M C7N 1.415(18) . ?
O8M H8M 0.853(10) . ?
O8M C8M 1.437(14) . ?
O9M H9M 0.853(9) . ?
O9M C9M 1.401(14) . ?
O10M H10M 0.854(9) . ?
O10M C10M 1.415(15) . ?
O11M H11M 0.855(10) . ?
O11M C11M 1.425(17) . ?
O12M H12M 0.854(10) . ?
O12M C12M 1.409(14) . ?
N1 C1 1.138(12) . ?
N2 C2 1.155(12) . ?
N3 C3 1.139(12) . ?
N4 C4 1.133(13) . ?
N5 C5 1.144(12) . ?
N6 C6 1.122(13) . ?
N7 C7 1.16(2) . ?
N8 C8 1.132(19) . ?
N9 C9 1.121(12) . ?
N10 C10 1.138(12) . ?
N11 C11 1.128(12) . ?
N12 C12 1.151(12) . ?
N13 C13 1.144(12) . ?
N14 C14 1.148(19) . ?
N15 C15 1.128(16) . ?
N16 C16 1.125(13) . ?
N17 C17 1.154(11) . ?
N19 C19 1.123(12) . ?
N20 C20 1.151(13) . ?
N21 C21 1.153(13) . ?
N18 C18 1.126(12) . ?
N22 C22 1.144(13) . ?
N23 C23 1.147(12) . ?
N24 C24 1.112(14) . ?
C2 Re1 2.111(9) . ?
C3 Re1 2.129(11) . ?
C4 Re1 2.126(11) . ?
C5 Re1 2.135(11) . ?
C6 Re1 2.165(10) . ?
C7 Re1 2.112(16) . ?
C8 Re1 2.094(14) . ?
C9 Re2 2.144(10) . ?
C10 Re2 2.123(10) . ?
C11 Re2 2.146(9) . ?
C12 Re2 2.121(10) . ?
C13 Re2 2.141(10) . ?
C14 Re2 2.092(12) . ?
C15 Re2 2.116(12) . ?
C16 Re2 2.158(11) . ?
C17 Re3 2.107(9) . ?
C19 Re3 2.132(10) . ?
C22 Re3 2.111(10) . ?
C23 Re3 2.127(9) . ?
C24 Re3 2.144(11) . ?
C2M H2MA 0.9600 . ?
C2M H2MB 0.9600 . ?
C2M H2MC 0.9600 . ?
C3M H3MA 0.9600 . ?
C3M H3MB 0.9600 . ?
C3M H3MC 0.9600 . ?
C6M H6MA 0.9600 . ?
C6M H6MB 0.9600 . ?
C6M H6MC 0.9600 . ?
C8M H8MA 0.9600 . ?
C8M H8MB 0.9600 . ?
C8M H8MC 0.9600 . ?
C9M H9MA 0.9600 . ?
C9M H9MB 0.9600 . ?
C9M H9MC 0.9600 . ?
C10M H10A 0.9600 . ?
C10M H10B 0.9600 . ?
C10M H10C 0.9600 . ?
C11M H11A 0.9600 . ?
C11M H11B 0.9600 . ?
C11M H11C 0.9600 . ?
C1M H1MA 0.9600 . ?
C1M H1MB 0.9600 . ?
C1M H1MC 0.9600 . ?
C7M H7MB 0.9600 . ?
C7M H7MC 0.9600 . ?
C7M H7MD 0.9600 . ?
C7N H7NA 0.9600 . ?
C7N H7NB 0.9600 . ?
C7N H7NC 0.9600 . ?
C5M H5MA 0.9600 . ?
C5M H5MB 0.9600 . ?
C5M H5MC 0.9600 . ?
C4M H4MA 0.9600 . ?
C4M H4MB 0.9600 . ?
C4M H4MC 0.9600 . ?
C12M H12A 0.9600 . ?
C12M H12B 0.9600 . ?
C12M H12C 0.9600 . ?
O10S C10S 1.417(16) . ?
O5S C5S 1.381(18) . ?
O3S C3S 1.39(2) . ?
O3S C3S 1.39(2) 2_655 ?
O4S C4S 1.40(2) . ?
O8S C8S 1.411(19) . ?
O9S C9S 1.39(2) . ?
O2S C2S 1.373(19) . ?
C1S O1SB 1.40(2) . ?
C1S O1SA 1.39(2) . ?
O13S C13S 1.40(2) . ?
O12S C12S 1.40(2) . ?
O6S C6S 1.41(2) . ?
O7S C7S 1.40(2) . ?
O11S C11S 1.39(2) . ?
